data_4068322
loop_
_publ_author_name
'Top, Siden'
'Thibaudeau, C\'eline'
'Vessi\`eres, Anne'
'Brul\'e, Emilie'
'Le Bideau, Franck'
'Joerger, Jean-Michel'
'Plamont, Marie-Aude'
'Samreth, Soth'
'Edgar, Alan'
'Marrot, J\'er\^ome'
'Herson, Patrick'
'Jaouen, G\'erard'

_publ_section_title
;
 Synthesis and Structure Activity Relationship of Organometallic Steroidal
 Androgen Derivatives
;
_journal_issue 5
_journal_name_full Organometallics
_journal_page_first 1414
_journal_paper_doi 10.1021/om800698y
_journal_volume 28
_journal_year 2009
_chemical_absolute_configuration ad
_chemical_formula_moiety 'C31 H40 Fe1 O2.5'
_chemical_formula_sum 'C31 H40 Fe O2.5'
_chemical_formula_weight 508.50
_space_group_IT_number 79
_symmetry_cell_setting tetragonal
_symmetry_space_group_name_Hall 'I 4'
_symmetry_space_group_name_H-M 'I 4'
_atom_sites_solution_hydrogens geom
_atom_sites_solution_primary direct
_cell_angle_alpha 90
_cell_angle_beta 90
_cell_angle_gamma 90
_cell_formula_units_Z 8
_cell_length_a 25.967(3)
_cell_length_b 25.967(4)
_cell_length_c 8.1833(11)
_cell_measurement_reflns_used 166
_cell_measurement_temperature 250
_cell_measurement_theta_max 21
_cell_measurement_theta_min 3
_cell_volume 5517.9(13)
_computing_cell_refinement 'Dirax/lsq (Duisenberg & Schreurs, 1989-2000)'
_computing_data_collection 'COLLECT (Nonius, 1997-2001).'
_computing_data_reduction 'EvalCCD (Duisenberg & Schreurs 1990-2000)'
_computing_molecular_graphics 'CAMERON (Watkin et al., 1996)'
_computing_publication_material 'CRYSTALS (Betteridge et al., 2003)'
_computing_structure_refinement 'CRYSTALS (Betteridge et al., 2003)'
_computing_structure_solution 'SHELXS 86 (Sheldrick, 1986)'
_diffrn_ambient_temperature 250
_diffrn_measured_fraction_theta_full 0.986
_diffrn_measured_fraction_theta_max 0.939
_diffrn_measurement_device 'Nonius KappaCCD'
_diffrn_measurement_device_type Area
_diffrn_measurement_method '\f & \w scans'
_diffrn_radiation_monochromator graphite
_diffrn_radiation_type 'Mo K\a'
_diffrn_radiation_wavelength 0.71073
_diffrn_reflns_av_R_equivalents 0.048
_diffrn_reflns_limit_h_max 32
_diffrn_reflns_limit_h_min -29
_diffrn_reflns_limit_k_max 19
_diffrn_reflns_limit_k_min -36
_diffrn_reflns_limit_l_max 7
_diffrn_reflns_limit_l_min -11
_diffrn_reflns_number 10829
_diffrn_reflns_theta_full 25.205
_diffrn_reflns_theta_max 30.006
_diffrn_reflns_theta_min 1.568
_diffrn_standards_number 0
_exptl_absorpt_coefficient_mu 0.573
_exptl_absorpt_correction_T_max 0.96
_exptl_absorpt_correction_T_min 0.93
_exptl_absorpt_correction_type multi-scan
_exptl_absorpt_process_details 'SADABS (Siemens, 1996)'
_exptl_crystal_colour red
_exptl_crystal_density_diffrn 1.22
_exptl_crystal_density_method 'not measured'
_exptl_crystal_description block
_exptl_crystal_F_000 2176
_exptl_crystal_size_max 0.20
_exptl_crystal_size_mid 0.14
_exptl_crystal_size_min 0.08
_refine_diff_density_max 1.16
_refine_diff_density_min -0.62
_refine_ls_abs_structure_details 'Flack (1983), 1504 Friedel-pairs'
_refine_ls_abs_structure_Flack 0.04(3)
_refine_ls_extinction_method None
_refine_ls_goodness_of_fit_ref 1.0840
_refine_ls_hydrogen_treatment refU
_refine_ls_matrix_type full
_refine_ls_number_parameters 313
_refine_ls_number_reflns 3466
_refine_ls_number_restraints 1
_refine_ls_R_factor_all 0.0951
_refine_ls_R_factor_gt 0.0536
_refine_ls_shift/su_max 0.000641
_refine_ls_structure_factor_coef F
_refine_ls_weighting_details
;
 Method, part 1, Chebychev polynomial, (Watkin, 1994, Prince, 1982) 
 [weight] = 1.0/[A~0~*T~0~(x)+A~1~*T~1~(x) ... +A~n-1~]*T~n-1~(x)] 
 where A~i~ are the Chebychev coefficients listed below and x= Fcalc/Fmax 
 Method = Robust Weighting (Prince, 1982) 
 W = [weight] * [1-(deltaF/6*sigmaF)^2^]^2^ 
 A~i~ are: 
 2.03 0.142E-01 1.50 
;
_refine_ls_weighting_scheme calc
_refine_ls_wR_factor_all 0.0670
_refine_ls_wR_factor_gt 0.0569
_refine_ls_wR_factor_ref 0.0569
_reflns_limit_h_max 25
_reflns_limit_h_min -25
_reflns_limit_k_max 36
_reflns_limit_k_min 0
_reflns_limit_l_max 7
_reflns_limit_l_min -11
_reflns_number_gt 3466
_reflns_number_total 5546
_reflns_threshold_expression I>2.0\s(I)
_oxford_refine_ls_r_factor_ref 0.0536
_oxford_reflns_number_all 5542
_oxford_reflns_threshold_expression_ref I>2.0\s(I)
_cod_data_source_file om800698y_si_002.cif
_cod_data_source_block 1
_cod_depositor_comments
;
The following automatic conversions were performed:

'_symmetry_cell_setting' value 'Tetragonal' changed to 'tetragonal'
according to /home/saulius/struct/CIF-dictionaries/cif_core.dic
dictionary named 'cif_core.dic' version 2.4.2 from
2011-04-26.

'_refine_ls_hydrogen_treatment' value 'refu' changed to
'refU' according to
/home/saulius/struct/CIF-dictionaries/cif_core.dic dictionary named
'cif_core.dic' version 2.4.2 from 2011-04-26.

Automatic conversion script
Id: cif_fix_values 1715 2011-07-08 13:25:40Z adriana 
;
_cod_original_sg_symbol_H-M 'I 4 '
_cod_original_formula_sum 'C31 H40 Fe1 O2.5'
_cod_database_code 4068322

loop_
_symmetry_equiv_pos_as_xyz
x,y,z
x+1/2,y+1/2,z+1/2
-y,x,z
-y+1/2,x+1/2,z+1/2
-x,-y,z
-x+1/2,-y+1/2,z+1/2
y,-x,z
y+1/2,-x+1/2,z+1/2

loop_
_atom_site_label
_atom_site_type_symbol
_atom_site_fract_x
_atom_site_fract_y
_atom_site_fract_z
_atom_site_U_iso_or_equiv
_atom_site_occupancy
_atom_site_adp_type
_atom_site_refinement_flags_posn
_atom_site_refinement_flags_adp
Fe1 Fe 0.35212(2) 0.25460(2) 0.93486(14) 0.0374 1.0000 Uani . .
C1 C 0.20796(17) 0.04213(19) 1.0741(6) 0.0387 1.0000 Uani . .
C2 C 0.15472(18) 0.0284(2) 1.1476(6) 0.0420 1.0000 Uani . .
C3 C 0.11183(18) 0.05717(18) 1.0621(7) 0.0411 1.0000 Uani . .
C4 C 0.11321(17) 0.04846(18) 0.8769(6) 0.0401 1.0000 Uani . .
C5 C 0.16650(15) 0.06305(17) 0.8062(6) 0.0339 1.0000 Uani . .
C6 C 0.16733(17) 0.0596(2) 0.6205(6) 0.0463 1.0000 Uani . .
C7 C 0.21888(18) 0.0796(2) 0.5521(6) 0.0421 1.0000 Uani . .
C8 C 0.26589(15) 0.05258(15) 0.6291(5) 0.0298 1.0000 Uani . .
C9 C 0.26334(14) 0.05449(14) 0.8188(5) 0.0272 1.0000 Uani . .
C10 C 0.21161(15) 0.03197(15) 0.8882(5) 0.0261 1.0000 Uani . .
C11 C 0.31255(15) 0.03078(17) 0.8968(5) 0.0331 1.0000 Uani . .
C12 C 0.36309(15) 0.05376(17) 0.8299(5) 0.0344 1.0000 Uani . .
C13 C 0.36501(15) 0.05141(16) 0.6425(5) 0.0282 1.0000 Uani . .
C14 C 0.31615(16) 0.07755(16) 0.5728(6) 0.0300 1.0000 Uani . .
C15 C 0.32751(18) 0.0824(2) 0.3875(6) 0.0447 1.0000 Uani . .
C16 C 0.38713(19) 0.0882(2) 0.3767(6) 0.0424 1.0000 Uani . .
C17 C 0.40716(17) 0.08511(16) 0.5550(6) 0.0335 1.0000 Uani . .
C18 C 0.37131(18) -0.00512(17) 0.5855(6) 0.0418 1.0000 Uani . .
C19 C 0.20751(17) -0.02625(16) 0.8572(6) 0.0398 1.0000 Uani . .
C20 C 0.40960(16) 0.13761(17) 0.6275(5) 0.0352 1.0000 Uani . .
C21 C 0.40509(16) 0.18111(17) 0.6803(6) 0.0371 1.0000 Uani . .
C22 C 0.39605(16) 0.23306(16) 0.7360(6) 0.0358 1.0000 Uani . .
C23 C 0.42649(17) 0.2615(2) 0.8495(6) 0.0454 1.0000 Uani . .
C24 C 0.4035(2) 0.3111(2) 0.8687(8) 0.0604 1.0000 Uani . .
C25 C 0.3595(2) 0.3134(2) 0.7683(8) 0.0630 1.0000 Uani . .
C26 C 0.3542(2) 0.2652(2) 0.6869(7) 0.0476 1.0000 Uani . .
C27 C 0.2862(2) 0.2142(3) 0.9877(8) 0.0662 1.0000 Uani . .
C28 C 0.3297(3) 0.1895(2) 1.0621(7) 0.0595 1.0000 Uani . .
C29 C 0.3530(3) 0.2254(2) 1.1687(7) 0.0634 1.0000 Uani . .
C30 C 0.3233(3) 0.2724(2) 1.1594(9) 0.0707 1.0000 Uani . .
C31 C 0.2830(3) 0.2652(2) 1.0488(10) 0.0751 1.0000 Uani . .
O1 O 0.06230(12) 0.04099(12) 1.1278(5) 0.0492 1.0000 Uani . .
O2 O 0.45892(12) 0.06271(13) 0.5619(4) 0.0427 1.0000 Uani . .
O100 O 0.5000 0.0000 0.8154(6) 0.0427 1.0000 Uani S T
H2 H 0.4636 0.0469 0.6651 0.058(3) 1.0000 Uiso . .
H11 H 0.2334 0.0220 1.1276 0.058(3) 1.0000 Uiso . .
H12 H 0.2144 0.0776 1.0932 0.058(3) 1.0000 Uiso . .
H21 H 0.1545 0.0373 1.2600 0.058(3) 1.0000 Uiso . .
H22 H 0.1491 -0.0076 1.1359 0.058(3) 1.0000 Uiso . .
H31 H 0.1161 0.0929 1.0820 0.058(3) 1.0000 Uiso . .
H41 H 0.1066 0.0132 0.8548 0.058(3) 1.0000 Uiso . .
H42 H 0.0876 0.0691 0.8268 0.058(3) 1.0000 Uiso . .
H51 H 0.1720 0.0982 0.8333 0.058(3) 1.0000 Uiso . .
H61 H 0.1628 0.0248 0.5885 0.058(3) 1.0000 Uiso . .
H62 H 0.1401 0.0800 0.5775 0.058(3) 1.0000 Uiso . .
H71 H 0.2212 0.1154 0.5732 0.058(3) 1.0000 Uiso . .
H72 H 0.2193 0.0737 0.4375 0.058(3) 1.0000 Uiso . .
H81 H 0.2659 0.0175 0.5957 0.058(3) 1.0000 Uiso . .
H91 H 0.2635 0.0899 0.8475 0.058(3) 1.0000 Uiso . .
H111 H 0.3114 0.0366 1.0113 0.058(3) 1.0000 Uiso . .
H112 H 0.3126 -0.0052 0.8760 0.058(3) 1.0000 Uiso . .
H121 H 0.3913 0.0348 0.8726 0.058(3) 1.0000 Uiso . .
H122 H 0.3656 0.0886 0.8634 0.058(3) 1.0000 Uiso . .
H141 H 0.3159 0.1116 0.6148 0.058(3) 1.0000 Uiso . .
H151 H 0.3110 0.1119 0.3430 0.058(3) 1.0000 Uiso . .
H152 H 0.3164 0.0525 0.3306 0.058(3) 1.0000 Uiso . .
H161 H 0.3961 0.1202 0.3289 0.058(3) 1.0000 Uiso . .
H162 H 0.4014 0.0609 0.3130 0.058(3) 1.0000 Uiso . .
H181 H 0.3724 -0.0062 0.4693 0.058(3) 1.0000 Uiso . .
H182 H 0.4023 -0.0189 0.6285 0.058(3) 1.0000 Uiso . .
H183 H 0.3429 -0.0250 0.6231 0.058(3) 1.0000 Uiso . .
H191 H 0.2097 -0.0329 0.7433 0.058(3) 1.0000 Uiso . .
H192 H 0.2348 -0.0435 0.9120 0.058(3) 1.0000 Uiso . .
H193 H 0.1755 -0.0386 0.8975 0.058(3) 1.0000 Uiso . .
H231 H 0.4568 0.2496 0.9028 0.058(3) 1.0000 Uiso . .
H241 H 0.4161 0.3378 0.9381 0.058(3) 1.0000 Uiso . .
H251 H 0.3370 0.3421 0.7565 0.058(3) 1.0000 Uiso . .
H261 H 0.3275 0.2560 0.6130 0.058(3) 1.0000 Uiso . .
H271 H 0.2634 0.1992 0.9108 0.058(3) 1.0000 Uiso . .
H281 H 0.3410 0.1552 1.0435 0.058(3) 1.0000 Uiso . .
H291 H 0.3825 0.2199 1.2349 0.058(3) 1.0000 Uiso . .
H301 H 0.3301 0.3031 1.2187 0.058(3) 1.0000 Uiso . .
H311 H 0.2579 0.2902 1.0197 0.058(3) 1.0000 Uiso . .

loop_
_atom_site_aniso_label
_atom_site_aniso_U_11
_atom_site_aniso_U_22
_atom_site_aniso_U_33
_atom_site_aniso_U_23
_atom_site_aniso_U_13
_atom_site_aniso_U_12
Fe1 0.0351(3) 0.0293(3) 0.0477(3) 0.0031(4) 0.0057(4) 0.0000(3)
C1 0.033(2) 0.049(3) 0.034(2) 0.000(2) 0.001(2) -0.007(2)
C2 0.036(2) 0.060(3) 0.029(2) 0.000(2) 0.010(2) -0.010(2)
C3 0.033(2) 0.033(2) 0.057(3) -0.006(2) 0.012(2) -0.0046(19)
C4 0.026(2) 0.042(2) 0.052(3) 0.000(2) 0.0026(19) -0.0003(18)
C5 0.0241(18) 0.036(2) 0.042(3) 0.009(2) 0.0020(19) 0.0025(17)
C6 0.033(2) 0.064(3) 0.042(3) 0.012(3) -0.010(2) -0.004(2)
C7 0.037(2) 0.058(3) 0.031(2) 0.010(2) -0.0043(19) 0.000(2)
C8 0.033(2) 0.0293(19) 0.027(2) 0.0046(17) -0.0019(18) -0.0013(16)
C9 0.0260(18) 0.0281(18) 0.027(2) 0.0045(17) 0.0018(17) 0.0022(15)
C10 0.0263(17) 0.0287(18) 0.023(2) 0.0026(16) -0.0001(15) 0.0005(14)
C11 0.0293(18) 0.048(2) 0.022(3) 0.0081(18) -0.0006(16) 0.0019(16)
C12 0.0287(19) 0.044(2) 0.030(2) 0.005(2) 0.0014(18) 0.0012(17)
C13 0.0317(19) 0.0313(19) 0.022(2) 0.0053(17) 0.0014(17) 0.0006(16)
C14 0.032(2) 0.033(2) 0.024(2) 0.0068(18) 0.0039(18) 0.0016(17)
C15 0.036(2) 0.067(3) 0.031(3) 0.011(2) 0.0022(19) -0.001(2)
C16 0.046(3) 0.049(3) 0.033(2) 0.009(2) 0.012(2) -0.002(2)
C17 0.034(2) 0.030(2) 0.036(2) -0.0016(19) 0.0105(19) -0.0003(17)
C18 0.045(3) 0.031(2) 0.048(3) 0.001(2) 0.006(2) 0.0032(19)
C19 0.039(2) 0.030(2) 0.050(3) 0.000(2) 0.012(2) 0.0007(17)
C20 0.030(2) 0.039(2) 0.036(3) 0.004(2) 0.0090(19) -0.0038(18)
C21 0.032(2) 0.039(2) 0.040(3) 0.003(2) 0.0059(19) -0.0064(18)
C22 0.031(2) 0.031(2) 0.045(3) 0.002(2) 0.007(2) -0.0059(17)
C23 0.033(2) 0.048(3) 0.055(3) -0.002(2) 0.002(2) -0.0070(19)
C24 0.061(3) 0.038(2) 0.081(4) -0.010(3) 0.020(3) -0.019(2)
C25 0.065(4) 0.036(3) 0.089(5) 0.026(3) 0.025(3) 0.011(2)
C26 0.044(3) 0.049(3) 0.050(3) 0.012(2) -0.005(2) 0.006(2)
C27 0.056(3) 0.069(4) 0.074(4) 0.008(3) 0.011(3) -0.024(3)
C28 0.088(4) 0.038(3) 0.052(3) 0.011(3) 0.024(3) 0.002(3)
C29 0.083(4) 0.054(3) 0.052(3) 0.007(3) 0.005(3) -0.010(3)
C30 0.094(5) 0.051(3) 0.067(4) -0.018(3) 0.033(4) -0.004(3)
C31 0.057(4) 0.056(3) 0.113(6) 0.014(4) 0.041(4) 0.007(3)
O1 0.0349(16) 0.0453(18) 0.067(2) -0.0002(17) 0.0232(17) -0.0022(14)
O2 0.0308(15) 0.0492(18) 0.0482(19) 0.0037(16) 0.0117(15) 0.0071(14)
O100 0.040(2) 0.056(3) 0.032(2) 0.0000 0.0000 -0.007(2)

loop_
_atom_type_symbol
_atom_type_scat_dispersion_real
_atom_type_scat_dispersion_imag
_atom_type_scat_Cromer_Mann_a1
_atom_type_scat_Cromer_Mann_b1
_atom_type_scat_Cromer_Mann_a2
_atom_type_scat_Cromer_Mann_b2
_atom_type_scat_Cromer_Mann_a3
_atom_type_scat_Cromer_Mann_b3
_atom_type_scat_Cromer_Mann_a4
_atom_type_scat_Cromer_Mann_b4
_atom_type_scat_Cromer_Mann_c
_atom_type_scat_source
C 0.0033 0.0016 2.3100 20.8439 1.0200 10.2075 1.5886 0.5687 0.8650 51.6512 0.2156 'International Tables Vol C 4.2.6.8 and 6.1.1.4'
H 0.0000 0.0000 0.4930 10.5109 0.3229 26.1257 0.1402 3.1424 0.0408 57.7998 0.0030 'International Tables Vol C 4.2.6.8 and 6.1.1.4'
O 0.0106 0.0060 3.0485 13.2771 2.2868 5.7011 1.5463 0.3239 0.8670 32.9089 0.2508 'International Tables Vol C 4.2.6.8 and 6.1.1.4'
Fe 0.3463 0.8444 11.7695 4.7611 7.3573 0.3072 3.5222 15.3535 2.3045 76.8805 1.0369 'International Tables Vol C 4.2.6.8 and 6.1.1.4'

loop_
_geom_angle_atom_site_label_1
_geom_angle_atom_site_label_2
_geom_angle_atom_site_label_3
_geom_angle
_geom_angle_publ_flag
C22 Fe1 C23 40.43(19) yes
C22 Fe1 C24 68.11(19) yes
C23 Fe1 C24 40.6(2) yes
C22 Fe1 C25 68.1(2) yes
C23 Fe1 C25 67.9(2) yes
C24 Fe1 C25 40.1(3) yes
C22 Fe1 C26 40.6(2) yes
C23 Fe1 C26 68.1(2) yes
C24 Fe1 C26 68.0(2) yes
C25 Fe1 C26 40.6(2) yes
C22 Fe1 C27 119.2(2) yes
C23 Fe1 C27 153.8(2) yes
C24 Fe1 C27 163.9(3) yes
C25 Fe1 C27 126.6(3) yes
C26 Fe1 C27 107.4(2) yes
C22 Fe1 C28 109.3(2) yes
C23 Fe1 C28 120.3(2) yes
C24 Fe1 C28 153.9(3) yes
C25 Fe1 C28 165.2(3) yes
C26 Fe1 C28 128.0(2) yes
C22 Fe1 C29 128.8(2) yes
C23 Fe1 C29 109.7(2) yes
C24 Fe1 C29 120.0(3) yes
C25 Fe1 C29 152.7(3) yes
C26 Fe1 C29 166.0(2) yes
C22 Fe1 C30 167.3(3) yes
C23 Fe1 C30 129.1(3) yes
C24 Fe1 C30 108.3(3) yes
C25 Fe1 C30 117.6(3) yes
C26 Fe1 C30 150.8(3) yes
C22 Fe1 C31 151.9(3) yes
C23 Fe1 C31 165.2(3) yes
C24 Fe1 C31 126.5(2) yes
C25 Fe1 C31 106.5(3) yes
C26 Fe1 C31 117.2(3) yes
C27 Fe1 C28 40.8(3) yes
C27 Fe1 C29 68.0(3) yes
C28 Fe1 C29 40.0(2) yes
C27 Fe1 C30 67.6(3) yes
C28 Fe1 C30 68.2(2) yes
C29 Fe1 C30 41.3(3) yes
C27 Fe1 C31 40.5(3) yes
C28 Fe1 C31 68.5(2) yes
C29 Fe1 C31 68.5(3) yes
C30 Fe1 C31 40.0(3) yes
C2 C1 C10 113.4(4) yes
C2 C1 H11 108.5 no
C10 C1 H11 108.5 no
C2 C1 H12 108.4 no
C10 C1 H12 108.5 no
H11 C1 H12 109.5 no
C1 C2 C3 111.3(4) yes
C1 C2 H21 109.0 no
C3 C2 H21 108.9 no
C1 C2 H22 108.9 no
C3 C2 H22 109.0 no
H21 C2 H22 109.6 no
C2 C3 C4 111.6(4) yes
C2 C3 O1 109.7(4) yes
C4 C3 O1 110.1(4) yes
C2 C3 H31 108.5 no
C4 C3 H31 108.2 no
O1 C3 H31 108.8 no
C3 C4 C5 110.7(4) yes
C3 C4 H41 109.0 no
C5 C4 H41 109.1 no
C3 C4 H42 109.1 no
C5 C4 H42 109.2 no
H41 C4 H42 109.6 no
C4 C5 C6 111.8(4) yes
C4 C5 C10 112.4(4) yes
C6 C5 C10 112.7(4) yes
C4 C5 H51 106.4 no
C6 C5 H51 106.6 no
C10 C5 H51 106.3 no
C5 C6 C7 110.8(4) yes
C5 C6 H61 109.2 no
C7 C6 H61 109.2 no
C5 C6 H62 109.0 no
C7 C6 H62 109.0 no
H61 C6 H62 109.6 no
C6 C7 C8 112.7(4) yes
C6 C7 H71 108.6 no
C8 C7 H71 108.8 no
C6 C7 H72 108.4 no
C8 C7 H72 108.7 no
H71 C7 H72 109.6 no
C7 C8 C9 111.1(3) yes
C7 C8 C14 111.1(3) yes
C9 C8 C14 108.9(3) yes
C7 C8 H81 108.6 no
C9 C8 H81 108.5 no
C14 C8 H81 108.6 no
C8 C9 C10 112.7(3) yes
C8 C9 C11 111.2(3) yes
C10 C9 C11 114.0(3) yes
C8 C9 H91 106.1 no
C10 C9 H91 106.0 no
C11 C9 H91 106.2 no
C1 C10 C9 110.1(3) yes
C1 C10 C5 106.6(4) yes
C9 C10 C5 107.0(3) yes
C1 C10 C19 109.0(3) yes
C9 C10 C19 111.4(3) yes
C5 C10 C19 112.5(3) yes
C9 C11 C12 113.6(3) yes
C9 C11 H111 108.4 no
C12 C11 H111 108.3 no
C9 C11 H112 108.5 no
C12 C11 H112 108.4 no
H111 C11 H112 109.5 no
C11 C12 C13 111.5(3) yes
C11 C12 H121 109.0 no
C13 C12 H121 108.8 no
C11 C12 H122 109.1 no
C13 C12 H122 108.9 no
H121 C12 H122 109.6 no
C12 C13 C14 108.9(3) yes
C12 C13 C17 117.1(4) yes
C14 C13 C17 99.1(3) yes
C12 C13 C18 110.0(4) yes
C14 C13 C18 113.0(3) yes
C17 C13 C18 108.4(3) yes
C13 C14 C8 113.8(3) yes
C13 C14 C15 103.9(3) yes
C8 C14 C15 119.5(4) yes
C13 C14 H141 106.3 no
C8 C14 H141 106.3 no
C15 C14 H141 106.2 no
C14 C15 C16 104.6(4) yes
C14 C15 H151 110.8 no
C16 C15 H151 110.5 no
C14 C15 H152 110.7 no
C16 C15 H152 110.6 no
H151 C15 H152 109.4 no
C15 C16 C17 106.0(3) yes
C15 C16 H161 110.6 no
C17 C16 H161 110.5 no
C15 C16 H162 110.3 no
C17 C16 H162 110.2 no
H161 C16 H162 109.2 no
C16 C17 C13 102.9(3) yes
C16 C17 C20 110.0(4) yes
C13 C17 C20 110.9(3) yes
C16 C17 O2 111.4(4) yes
C13 C17 O2 113.5(3) yes
C20 C17 O2 108.0(3) yes
C13 C18 H181 109.5 no
C13 C18 H182 109.6 no
H181 C18 H182 109.4 no
C13 C18 H183 109.6 no
H181 C18 H183 109.3 no
H182 C18 H183 109.5 no
C10 C19 H191 109.7 no
C10 C19 H192 109.5 no
H191 C19 H192 109.4 no
C10 C19 H193 109.5 no
H191 C19 H193 109.5 no
H192 C19 H193 109.3 no
C17 C20 C21 171.6(5) yes
C20 C21 C22 175.6(5) yes
C21 C22 Fe1 126.3(3) yes
C21 C22 C23 126.9(4) yes
Fe1 C22 C23 69.7(3) yes
C21 C22 C26 125.6(4) yes
Fe1 C22 C26 69.1(3) yes
C23 C22 C26 107.6(4) yes
C22 C23 Fe1 69.9(3) yes
C22 C23 C24 107.9(4) yes
Fe1 C23 C24 69.5(3) yes
C22 C23 H231 126.1 no
Fe1 C23 H231 126.2 no
C24 C23 H231 126.0 no
C23 C24 Fe1 69.9(3) yes
C23 C24 C25 108.3(5) yes
Fe1 C24 C25 70.0(3) yes
C23 C24 H241 125.3 no
Fe1 C24 H241 125.7 no
C25 C24 H241 126.4 no
C24 C25 Fe1 69.9(3) yes
C24 C25 C26 108.2(4) yes
Fe1 C25 C26 69.4(3) yes
C24 C25 H251 126.2 no
Fe1 C25 H251 126.4 no
C26 C25 H251 125.6 no
C22 C26 C25 108.0(5) yes
C22 C26 Fe1 70.3(3) yes
C25 C26 Fe1 70.0(3) yes
C22 C26 H261 125.9 no
C25 C26 H261 126.0 no
Fe1 C26 H261 125.2 no
Fe1 C27 C28 70.2(3) yes
Fe1 C27 C31 69.3(3) yes
C28 C27 C31 108.4(6) yes
Fe1 C27 H271 126.2 no
C28 C27 H271 126.1 no
C31 C27 H271 125.5 no
C27 C28 Fe1 69.0(3) yes
C27 C28 C29 107.6(5) yes
Fe1 C28 C29 69.6(3) yes
C27 C28 H281 126.5 no
Fe1 C28 H281 126.8 no
C29 C28 H281 125.9 no
C28 C29 Fe1 70.4(3) yes
C28 C29 C30 107.3(6) yes
Fe1 C29 C30 68.6(3) yes
C28 C29 H291 126.7 no
Fe1 C29 H291 126.5 no
C30 C29 H291 126.0 no
C29 C30 Fe1 70.1(3) yes
C29 C30 C31 108.7(5) yes
Fe1 C30 C31 70.1(4) yes
C29 C30 H301 125.6 no
Fe1 C30 H301 125.6 no
C31 C30 H301 125.7 no
C27 C31 C30 108.1(6) yes
C27 C31 Fe1 70.2(3) yes
C30 C31 Fe1 69.8(4) yes
C27 C31 H311 126.3 no
C30 C31 H311 125.7 no
Fe1 C31 H311 125.4 no
C17 O2 H2 108.9 no

loop_
_geom_bond_atom_site_label_1
_geom_bond_atom_site_label_2
_geom_bond_distance
_geom_bond_publ_flag
Fe1 C22 2.064(5) yes
Fe1 C23 2.062(5) yes
Fe1 C24 2.056(5) yes
Fe1 C25 2.056(5) yes
Fe1 C26 2.048(6) yes
Fe1 C27 2.053(5) yes
Fe1 C28 2.070(5) yes
Fe1 C29 2.059(6) yes
Fe1 C30 2.038(6) yes
Fe1 C31 2.042(6) yes
C1 C2 1.549(6) yes
C1 C10 1.547(7) yes
C1 H11 0.949 no
C1 H12 0.950 no
C2 C3 1.513(7) yes
C2 H21 0.948 no
C2 H22 0.950 no
C3 C4 1.533(8) yes
C3 O1 1.456(5) yes
C3 H31 0.948 no
C4 C5 1.547(6) yes
C4 H41 0.950 no
C4 H42 0.948 no
C5 C6 1.523(7) yes
C5 C10 1.573(6) yes
C5 H51 0.950 no
C6 C7 1.541(7) yes
C6 H61 0.948 no
C6 H62 0.951 no
C7 C8 1.542(6) yes
C7 H71 0.948 no
C7 H72 0.950 no
C8 C9 1.555(6) yes
C8 C14 1.528(6) yes
C8 H81 0.950 no
C9 C10 1.571(5) yes
C9 C11 1.555(5) yes
C9 H91 0.949 no
C10 C19 1.537(6) yes
C11 C12 1.542(6) yes
C11 H111 0.950 no
C11 H112 0.949 no
C12 C13 1.536(6) yes
C12 H121 0.950 no
C12 H122 0.948 no
C13 C14 1.548(6) yes
C13 C17 1.574(6) yes
C13 C18 1.549(6) yes
C14 C15 1.550(7) yes
C14 H141 0.949 no
C15 C16 1.558(7) yes
C15 H151 0.949 no
C15 H152 0.951 no
C16 C17 1.551(7) yes
C16 H161 0.949 no
C16 H162 0.954 no
C17 C20 1.488(6) yes
C17 O2 1.466(5) yes
C18 H181 0.952 no
C18 H182 0.949 no
C18 H183 0.951 no
C19 H191 0.950 no
C19 H192 0.951 no
C19 H193 0.950 no
C20 C21 1.215(6) yes
C21 C22 1.443(6) yes
C22 C23 1.426(7) yes
C22 C26 1.428(7) yes
C23 C24 1.427(7) yes
C23 H231 0.951 no
C24 C25 1.409(9) yes
C24 H241 0.953 no
C25 C26 1.425(8) yes
C25 H251 0.951 no
C26 H261 0.951 no
C27 C28 1.436(9) yes
C27 C31 1.416(9) yes
C27 H271 0.949 no
C28 C29 1.413(9) yes
C28 H281 0.950 no
C29 C30 1.446(9) yes
C29 H291 0.949 no
C30 C31 1.396(11) yes
C30 H301 0.949 no
C31 H311 0.950 no
O2 H2 0.946 no
